data_2222763
loop_
_publ_author_name
'Fun, Hoong-Kun'
'Balasubramani, Kasthuri'
'Rai, Sankappa'
'Shetty, Prakash'
'Isloor, Arun M.'

_publ_section_title
;<i>catena</i>-Poly[[(ethanol-\k<i>O</i>)[3-(1-phenyl-1<i>H</i>-pyrazol-3-yl)benzoic
 acid-\k<i>O</i>]lithium]-\m-3-(1-phenyl-1<i>H</i>-pyrazol-3-yl)benzoato-\k^2^<i>O</i>:<i>O</i>']
;
_journal_coeditor_code IS2436
_journal_issue 8
_journal_name_full 'Acta Crystallographica Section E'
_journal_page_first m917
_journal_page_last m918
_journal_paper_doi 10.1107/S1600536809026385
_journal_volume 65
_journal_year 2009
_chemical_formula_iupac '[Li (C16 H11 N2 O2) (C16 H12 N2 O2) (C2 H6 O)]'
_chemical_formula_moiety 'C34 H29 Li N4 O5'
_chemical_formula_sum 'C34 H29 Li N4 O5'
_chemical_formula_weight 580.55
_chemical_name_systematic
;
<i>catena</i>-Poly[[(ethanol-\k<i>O</i>)[3-(1-phenyl-1<i>H</i>-pyrazol-
3-yl)benzoic
acid-\k<i>O</i>]lithium(I)]-\m-3-(1-phenyl-1<i>H</i>-pyrazol-3-yl)benzoato-
\k^2^<i>O</i>:<i>O</i>']
;
_space_group_IT_number 2
_symmetry_cell_setting triclinic
_symmetry_space_group_name_Hall '-P 1'
_symmetry_space_group_name_H-M 'P -1'
_atom_sites_solution_hydrogens geom
_atom_sites_solution_primary direct
_atom_sites_solution_secondary difmap
_audit_creation_method SHELXL-97
_cell_angle_alpha 103.4710(10)
_cell_angle_beta 90.3480(10)
_cell_angle_gamma 105.4290(10)
_cell_formula_units_Z 4
_cell_length_a 7.96070(10)
_cell_length_b 14.9527(2)
_cell_length_c 26.5320(4)
_cell_measurement_reflns_used 9941
_cell_measurement_temperature 100.00(10)
_cell_measurement_theta_max 30.07
_cell_measurement_theta_min 2.37
_cell_volume 2952.82(7)
_computing_cell_refinement 'SAINT (Bruker, 2005)'
_computing_data_collection 'APEX2 (Bruker, 2005)'
_computing_data_reduction 'SAINT (Bruker, 2005)'
_computing_molecular_graphics 'SHELXTL (Sheldrick, 2008)'
_computing_publication_material 'SHELXTL (Sheldrick, 2008) and PLATON (Spek, 2009)'
_computing_structure_refinement 'SHELXTL (Sheldrick, 2008)'
_computing_structure_solution 'SHELXTL (Sheldrick, 2008)'
_diffrn_ambient_temperature 100.00(10)
_diffrn_measured_fraction_theta_full 0.985
_diffrn_measured_fraction_theta_max 0.985
_diffrn_measurement_device_type
;
Bruker SMART APEXII CCD area-detector
;
_diffrn_measurement_method '\f and \w'
_diffrn_radiation_monochromator graphite
_diffrn_radiation_source 'fine-focus sealed tube'
_diffrn_radiation_type MoK\a
_diffrn_radiation_wavelength 0.71073
_diffrn_reflns_av_R_equivalents 0.0460
_diffrn_reflns_av_sigmaI/netI 0.0553
_diffrn_reflns_limit_h_max 11
_diffrn_reflns_limit_h_min -11
_diffrn_reflns_limit_k_max 21
_diffrn_reflns_limit_k_min -20
_diffrn_reflns_limit_l_max 37
_diffrn_reflns_limit_l_min -35
_diffrn_reflns_number 66644
_diffrn_reflns_theta_full 30.15
_diffrn_reflns_theta_max 30.15
_diffrn_reflns_theta_min 0.79
_diffrn_standards_number 0
_exptl_absorpt_coefficient_mu 0.088
_exptl_absorpt_correction_T_max 0.9868
_exptl_absorpt_correction_T_min 0.9598
_exptl_absorpt_correction_type multi-scan
_exptl_absorpt_process_details '(<i>SADABS</i>; Bruker, 2005)'
_exptl_crystal_colour colorless
_exptl_crystal_density_diffrn 1.306
_exptl_crystal_density_method 'not measured'
_exptl_crystal_description block
_exptl_crystal_F_000 1216
_exptl_crystal_size_max 0.47
_exptl_crystal_size_mid 0.18
_exptl_crystal_size_min 0.15
_refine_diff_density_max 0.407
_refine_diff_density_min -0.310
_refine_ls_extinction_method none
_refine_ls_goodness_of_fit_ref 1.042
_refine_ls_hydrogen_treatment mixed
_refine_ls_matrix_type full
_refine_ls_number_parameters 811
_refine_ls_number_reflns 17230
_refine_ls_number_restraints 0
_refine_ls_restrained_S_all 1.042
_refine_ls_R_factor_all 0.1007
_refine_ls_R_factor_gt 0.0657
_refine_ls_shift/su_max 0.000
_refine_ls_shift/su_mean 0.000
_refine_ls_structure_factor_coef Fsqd
_refine_ls_weighting_details 'calc w=1/[\s^2^(Fo^2^)+(0.0531P)^2^+3.024P] where P=(Fo^2^+2Fc^2^)/3'
_refine_ls_weighting_scheme calc
_refine_ls_wR_factor_gt 0.1511
_refine_ls_wR_factor_ref 0.1676
_reflns_number_gt 11897
_reflns_number_total 17230
_reflns_threshold_expression I>2\s(I)
_cod_data_source_file is2436.cif
_cod_data_source_block I
_cod_depositor_comments
;
The following automatic conversions were performed:
'_symmetry_cell_setting' value 'Triclinic' changed to 'triclinic'
according to '/home/saulius/struct/CIF-dictionaries/cif_core.dic'
dictionary named 'cif_core.dic' version 2.4.1 from 2010-06-29.

Automatic conversion script
Id: cif_fix_enum 1527 2010-12-29 10:47:43Z saulius 

The following automatic conversions were performed:

'_symmetry_cell_setting' value 'Triclinic' changed to 'triclinic'
according to /home/saulius/struct/CIF-dictionaries/cif_core.dic
dictionary named 'cif_core.dic' version 2.4.1 from 2010-06-29.

Automatic conversion script
Id: cif_fix_values 1715 2011-07-08 13:25:40Z adriana 

2019-10-14
Z value and formula fixed to values more according to usual
chemical conventions.                 miguel
;
_cod_original_formula_sum 'C68 H58 Li2 N8 O10'
_cod_original_formula_weight 1161.10
_cod_original_formula_moiety 'C68 H58 Li2 N8 O10'
_cod_original_formula_iupac '[Li2 (C16 H11 N2 O2)2 (C16 H12 N2 O2)2 (C2 H6 O)2]'
_cod_original_formula_units_Z 2
_cod_database_code 2222763
_cod_database_fobs_code 2222763

loop_
_symmetry_equiv_pos_as_xyz
'x, y, z'
'-x, -y, -z'

loop_
_atom_site_type_symbol
_atom_site_label
_atom_site_fract_x
_atom_site_fract_y
_atom_site_fract_z
_atom_site_U_iso_or_equiv
_atom_site_adp_type
_atom_site_calc_flag
_atom_site_refinement_flags
_atom_site_occupancy
_atom_site_disorder_assembly
_atom_site_disorder_group
Li Li1 1.4484(4) 0.4845(2) 0.21870(13) 0.0220(7) Uani d . 1 . .
Li Li2 0.9517(4) 0.5029(3) 0.27808(13) 0.0224(7) Uani d . 1 . .
O O1A 1.4132(2) 0.35616(11) 0.17852(6) 0.0327(4) Uani d . 1 . .
O O2A 1.6215(2) 0.30183(12) 0.20755(6) 0.0293(3) Uani d . 1 . .
N N1A 1.0252(2) 0.06256(12) -0.06878(7) 0.0243(4) Uani d . 1 . .
N N2A 1.1522(2) 0.05002(12) -0.03866(6) 0.0230(4) Uani d . 1 . .
C C1A 1.0440(3) -0.07475(16) -0.13585(8) 0.0289(5) Uani d . 1 . .
H H1AA 1.1124 -0.0906 -0.1126 0.035 Uiso calc R 1 . .
C C2A 1.0046(3) -0.13031(18) -0.18655(9) 0.0347(5) Uani d . 1 . .
H H2AA 1.0475 -0.1833 -0.1972 0.042 Uiso calc R 1 . .
C C3A 0.9028(3) -0.10783(19) -0.22109(9) 0.0399(6) Uani d . 1 . .
H H3AA 0.8780 -0.1449 -0.2551 0.048 Uiso calc R 1 . .
C C4A 0.8374(4) -0.0297(2) -0.20491(10) 0.0426(6) Uani d . 1 . .
H H4AA 0.7666 -0.0151 -0.2280 0.051 Uiso calc R 1 . .
C C5A 0.8762(3) 0.02741(18) -0.15462(9) 0.0359(5) Uani d . 1 . .
H H5AA 0.8329 0.0803 -0.1441 0.043 Uiso calc R 1 . .
C C6A 0.9805(3) 0.00437(15) -0.12024(8) 0.0258(4) Uani d . 1 . .
C C7A 0.9607(3) 0.13500(15) -0.04342(9) 0.0309(5) Uani d . 1 . .
H H7AA 0.8740 0.1563 -0.0565 0.037 Uiso calc R 1 . .
C C8A 1.0462(3) 0.17068(15) 0.00468(9) 0.0298(5) Uani d . 1 . .
H H8AA 1.0301 0.2204 0.0309 0.036 Uiso calc R 1 . .
C C9A 1.1647(3) 0.11558(14) 0.00604(8) 0.0226(4) Uani d . 1 . .
C C10A 1.2922(3) 0.12322(15) 0.04811(8) 0.0235(4) Uani d . 1 . .
C C11A 1.3292(3) 0.20125(14) 0.09116(8) 0.0225(4) Uani d . 1 . .
H H11A 1.2711 0.2483 0.0937 0.027 Uiso calc R 1 . .
C C12A 1.4534(3) 0.20890(15) 0.13040(8) 0.0240(4) Uani d . 1 . .
C C13A 1.5398(3) 0.13848(17) 0.12752(9) 0.0303(5) Uani d . 1 . .
H H13A 1.6220 0.1438 0.1539 0.036 Uiso calc R 1 . .
C C14A 1.5021(3) 0.06018(17) 0.08493(9) 0.0331(5) Uani d . 1 . .
H H14A 1.5593 0.0128 0.0827 0.040 Uiso calc R 1 . .
C C15A 1.3794(3) 0.05260(16) 0.04567(8) 0.0283(5) Uani d . 1 . .
H H15A 1.3547 -0.0001 0.0173 0.034 Uiso calc R 1 . .
C C16A 1.4931(3) 0.29600(15) 0.17435(8) 0.0236(4) Uani d . 1 . .
O O1B 1.0385(2) 0.63497(11) 0.31587(6) 0.0289(3) Uani d . 1 . .
O O2B 1.3177(2) 0.67241(11) 0.29641(6) 0.0277(3) Uani d . 1 . .
N N1B 0.9371(2) 0.93770(12) 0.56028(7) 0.0229(4) Uani d . 1 . .
N N2B 1.0854(2) 0.93899(12) 0.53531(6) 0.0216(3) Uani d . 1 . .
C C1B 1.1010(3) 1.06570(16) 0.63134(8) 0.0267(4) Uani d . 1 . .
H H1BA 1.2014 1.0670 0.6135 0.032 Uiso calc R 1 . .
C C2B 1.1088(3) 1.12830(17) 0.67979(8) 0.0308(5) Uani d . 1 . .
H H2BA 1.2148 1.1709 0.6945 0.037 Uiso calc R 1 . .
C C3B 0.9589(3) 1.12698(18) 0.70596(9) 0.0362(6) Uani d . 1 . .
H H3BA 0.9640 1.1687 0.7383 0.043 Uiso calc R 1 . .
C C4B 0.8006(3) 1.06335(18) 0.68384(9) 0.0361(5) Uani d . 1 . .
H H4BA 0.6997 1.0633 0.7013 0.043 Uiso calc R 1 . .
C C5B 0.7918(3) 0.99997(16) 0.63590(9) 0.0311(5) Uani d . 1 . .
H H5BA 0.6858 0.9570 0.6214 0.037 Uiso calc R 1 . .
C C6B 0.9428(3) 1.00136(15) 0.60980(8) 0.0243(4) Uani d . 1 . .
C C7B 0.7971(3) 0.87027(16) 0.53268(9) 0.0339(5) Uani d . 1 . .
H H7BA 0.6828 0.8567 0.5424 0.041 Uiso calc R 1 . .
C C8B 0.8557(3) 0.82614(16) 0.48798(9) 0.0317(5) Uani d . 1 . .
H H8BA 0.7903 0.7769 0.4612 0.038 Uiso calc R 1 . .
C C9B 1.0358(3) 0.87105(14) 0.49110(8) 0.0207(4) Uani d . 1 . .
C C10B 1.1659(3) 0.84961(14) 0.45499(8) 0.0227(4) Uani d . 1 . .
C C11B 1.1187(3) 0.78132(14) 0.40765(7) 0.0210(4) Uani d . 1 . .
H H11B 1.0014 0.7500 0.3980 0.025 Uiso calc R 1 . .
C C12B 1.2456(3) 0.75986(14) 0.37487(8) 0.0234(4) Uani d . 1 . .
C C13B 1.4212(3) 0.80507(17) 0.38890(9) 0.0318(5) Uani d . 1 . .
H H13B 1.5058 0.7904 0.3670 0.038 Uiso calc R 1 . .
C C14B 1.4695(3) 0.87257(18) 0.43609(9) 0.0374(6) Uani d . 1 . .
H H14B 1.5869 0.9033 0.4458 0.045 Uiso calc R 1 . .
C C15B 1.3434(3) 0.89403(16) 0.46862(9) 0.0322(5) Uani d . 1 . .
H H15B 1.3773 0.9389 0.5002 0.039 Uiso calc R 1 . .
C C16B 1.1898(3) 0.68338(14) 0.32605(7) 0.0215(4) Uani d . 1 . .
O O1C 0.45630(18) 0.48572(11) 0.29247(5) 0.0240(3) Uani d . 1 . .
O O2C 0.70998(17) 0.44937(10) 0.28620(5) 0.0206(3) Uani d . 1 . .
N N1C 0.3491(2) 0.71485(12) 0.55515(6) 0.0203(3) Uani d . 1 . .
N N2C 0.4858(2) 0.68099(12) 0.53726(6) 0.0206(3) Uani d . 1 . .
C C1C 0.4597(3) 0.75143(15) 0.64512(8) 0.0239(4) Uani d . 1 . .
H H1CA 0.5194 0.7050 0.6362 0.029 Uiso calc R 1 . .
C C2C 0.4694(3) 0.80360(16) 0.69617(8) 0.0290(5) Uani d . 1 . .
H H2CA 0.5379 0.7929 0.7215 0.035 Uiso calc R 1 . .
C C3C 0.3778(3) 0.87166(16) 0.70978(8) 0.0321(5) Uani d . 1 . .
H H3CA 0.3828 0.9054 0.7442 0.039 Uiso calc R 1 . .
C C4C 0.2791(3) 0.88917(17) 0.67205(9) 0.0337(5) Uani d . 1 . .
H H4CA 0.2180 0.9349 0.6812 0.040 Uiso calc R 1 . .
C C5C 0.2709(3) 0.83868(16) 0.62051(8) 0.0282(5) Uani d . 1 . .
H H5CA 0.2063 0.8514 0.5950 0.034 Uiso calc R 1 . .
C C6C 0.3598(3) 0.76925(14) 0.60752(7) 0.0214(4) Uani d . 1 . .
C C7C 0.2168(3) 0.69150(15) 0.51775(8) 0.0236(4) Uani d . 1 . .
H H7CA 0.1113 0.7072 0.5214 0.028 Uiso calc R 1 . .
C C8C 0.2681(3) 0.64053(15) 0.47366(8) 0.0229(4) Uani d . 1 . .
H H8CA 0.2055 0.6145 0.4415 0.027 Uiso calc R 1 . .
C C9C 0.4369(3) 0.63602(14) 0.48750(7) 0.0192(4) Uani d . 1 . .
C C10C 0.5541(2) 0.58987(14) 0.45517(7) 0.0185(4) Uani d . 1 . .
C C11C 0.5233(3) 0.56048(14) 0.40109(7) 0.0187(4) Uani d . 1 . .
H H11C 0.4279 0.5709 0.3853 0.022 Uiso calc R 1 . .
C C12C 0.6337(2) 0.51578(13) 0.37057(7) 0.0178(4) Uani d . 1 . .
C C13C 0.7780(3) 0.50106(14) 0.39425(7) 0.0197(4) Uani d . 1 . .
H H13C 0.8530 0.4719 0.3742 0.024 Uiso calc R 1 . .
C C14C 0.8087(3) 0.53019(14) 0.44790(8) 0.0217(4) Uani d . 1 . .
H H14C 0.9046 0.5202 0.4637 0.026 Uiso calc R 1 . .
C C15C 0.6984(3) 0.57396(14) 0.47825(7) 0.0206(4) Uani d . 1 . .
H H15C 0.7203 0.5929 0.5142 0.025 Uiso calc R 1 . .
C C16C 0.5968(2) 0.48180(14) 0.31252(7) 0.0184(4) Uani d . 1 . .
O O1D 0.96510(18) 0.49718(11) 0.20445(5) 0.0230(3) Uani d . 1 . .
O O2D 1.25582(18) 0.53777(10) 0.21192(5) 0.0205(3) Uani d . 1 . .
N N1D 0.6220(2) 0.27979(12) -0.05822(6) 0.0206(3) Uani d . 1 . .
N N2D 0.7938(2) 0.31606(12) -0.04095(6) 0.0200(3) Uani d . 1 . .
C C1D 0.6886(3) 0.25619(15) -0.14861(8) 0.0242(4) Uani d . 1 . .
H H1DA 0.7943 0.3030 -0.1389 0.029 Uiso calc R 1 . .
C C2D 0.6411(3) 0.20990(16) -0.20067(8) 0.0276(5) Uani d . 1 . .
H H2DA 0.7164 0.2257 -0.2259 0.033 Uiso calc R 1 . .
C C3D 0.4833(3) 0.14069(16) -0.21533(8) 0.0292(5) Uani d . 1 . .
H H3DA 0.4521 0.1107 -0.2502 0.035 Uiso calc R 1 . .
C C4D 0.3723(3) 0.11638(16) -0.17781(9) 0.0309(5) Uani d . 1 . .
H H4DA 0.2660 0.0700 -0.1876 0.037 Uiso calc R 1 . .
C C5D 0.4182(3) 0.16084(15) -0.12542(8) 0.0267(4) Uani d . 1 . .
H H5DA 0.3446 0.1436 -0.1002 0.032 Uiso calc R 1 . .
C C6D 0.5760(3) 0.23139(14) -0.11147(7) 0.0206(4) Uani d . 1 . .
C C7D 0.5147(3) 0.29660(16) -0.01962(8) 0.0246(4) Uani d . 1 . .
H H7DA 0.3932 0.2783 -0.0227 0.030 Uiso calc R 1 . .
C C8D 0.6191(3) 0.34543(15) 0.02464(8) 0.0245(4) Uani d . 1 . .
H H8DA 0.5838 0.3673 0.0575 0.029 Uiso calc R 1 . .
C C9D 0.7913(3) 0.35560(14) 0.00984(7) 0.0194(4) Uani d . 1 . .
C C10D 0.9570(3) 0.40278(13) 0.04207(7) 0.0189(4) Uani d . 1 . .
C C11D 0.9577(3) 0.42900(14) 0.09619(7) 0.0195(4) Uani d . 1 . .
H H11D 0.8527 0.4164 0.1119 0.023 Uiso calc R 1 . .
C C12D 1.1138(3) 0.47380(13) 0.12698(7) 0.0180(4) Uani d . 1 . .
C C13D 1.2705(3) 0.49167(14) 0.10350(7) 0.0196(4) Uani d . 1 . .
H H13D 1.3750 0.5209 0.1238 0.024 Uiso calc R 1 . .
C C14D 1.2716(3) 0.46595(14) 0.04972(8) 0.0221(4) Uani d . 1 . .
H H14D 1.3769 0.4779 0.0341 0.027 Uiso calc R 1 . .
C C15D 1.1159(3) 0.42249(14) 0.01917(7) 0.0204(4) Uani d . 1 . .
H H15D 1.1175 0.4064 -0.0168 0.025 Uiso calc R 1 . .
C C16D 1.1096(3) 0.50458(14) 0.18509(7) 0.0189(4) Uani d . 1 . .
O O3 1.1049(2) 0.44372(11) 0.30900(6) 0.0254(3) Uani d . 1 . .
C C17 1.0641(3) 0.34913(16) 0.31647(10) 0.0338(5) Uani d . 1 . .
H H17A 1.1206 0.3108 0.2912 0.041 Uiso calc R 1 . .
H H17B 0.9389 0.3204 0.3106 0.041 Uiso calc R 1 . .
C C18 1.1228(3) 0.34828(19) 0.37057(11) 0.0384(6) Uani d . 1 . .
H H18A 1.0993 0.2834 0.3735 0.058 Uiso calc R 1 . .
H H18B 1.0606 0.3821 0.3955 0.058 Uiso calc R 1 . .
H H18C 1.2460 0.3788 0.3770 0.058 Uiso calc R 1 . .
O O4 1.6609(2) 0.54954(11) 0.19115(6) 0.0267(3) Uani d . 1 . .
C C19 1.7212(3) 0.64612(18) 0.18609(11) 0.0407(6) Uani d . 1 . .
H H19A 1.8151 0.6818 0.2125 0.049 Uiso calc R 1 . .
H H19B 1.6266 0.6761 0.1918 0.049 Uiso calc R 1 . .
C C20 1.7857(4) 0.6501(2) 0.13303(13) 0.0532(8) Uani d . 1 . .
H H20A 1.8269 0.7156 0.1311 0.080 Uiso calc R 1 . .
H H20B 1.6919 0.6168 0.1069 0.080 Uiso calc R 1 . .
H H20C 1.8795 0.6205 0.1273 0.080 Uiso calc R 1 . .
H H1OA 1.642(4) 0.357(2) 0.2328(11) 0.044(8) Uiso d . 1 . .
H H1OB 1.276(4) 0.623(2) 0.2673(12) 0.052(9) Uiso d . 1 . .
H H1O3 1.215(4) 0.460(2) 0.3076(11) 0.043(8) Uiso d . 1 . .
H H1O4 1.750(4) 0.5287(19) 0.1914(10) 0.036(7) Uiso d . 1 . .

loop_
_atom_site_aniso_label
_atom_site_aniso_U_11
_atom_site_aniso_U_22
_atom_site_aniso_U_33
_atom_site_aniso_U_12
_atom_site_aniso_U_13
_atom_site_aniso_U_23
Li1 0.0187(17) 0.0279(17) 0.0179(15) 0.0079(14) -0.0006(13) 0.0011(13)
Li2 0.0185(17) 0.0281(17) 0.0166(15) 0.0050(14) -0.0007(13) -0.0006(13)
O1A 0.0382(9) 0.0259(8) 0.0301(8) 0.0127(7) -0.0098(7) -0.0050(6)
O2A 0.0300(8) 0.0321(8) 0.0224(7) 0.0123(7) -0.0044(6) -0.0044(6)
N1A 0.0245(9) 0.0213(8) 0.0246(9) 0.0058(7) -0.0021(7) 0.0017(7)
N2A 0.0220(9) 0.0242(8) 0.0211(8) 0.0056(7) -0.0005(7) 0.0030(7)
C1A 0.0267(11) 0.0301(11) 0.0251(10) 0.0061(9) -0.0023(9) -0.0007(8)
C2A 0.0316(13) 0.0357(12) 0.0303(12) 0.0098(10) -0.0009(10) -0.0051(10)
C3A 0.0395(14) 0.0464(15) 0.0256(11) 0.0085(12) -0.0054(10) -0.0034(10)
C4A 0.0431(15) 0.0504(16) 0.0320(13) 0.0112(12) -0.0103(11) 0.0076(11)
C5A 0.0381(14) 0.0358(12) 0.0332(12) 0.0129(11) -0.0050(10) 0.0045(10)
C6A 0.0246(11) 0.0262(10) 0.0229(10) 0.0038(8) -0.0013(8) 0.0026(8)
C7A 0.0307(12) 0.0232(10) 0.0357(12) 0.0102(9) -0.0069(9) -0.0018(9)
C8A 0.0321(12) 0.0216(10) 0.0326(11) 0.0101(9) -0.0036(9) -0.0022(8)
C9A 0.0234(10) 0.0187(9) 0.0233(10) 0.0035(8) 0.0016(8) 0.0030(7)
C10A 0.0225(10) 0.0231(9) 0.0213(9) 0.0037(8) 0.0021(8) 0.0016(8)
C11A 0.0230(10) 0.0204(9) 0.0228(10) 0.0053(8) 0.0028(8) 0.0035(7)
C12A 0.0261(11) 0.0242(10) 0.0195(9) 0.0066(8) 0.0034(8) 0.0012(8)
C13A 0.0321(12) 0.0346(12) 0.0241(10) 0.0140(10) -0.0011(9) 0.0014(9)
C14A 0.0380(13) 0.0318(11) 0.0304(11) 0.0181(10) -0.0006(10) -0.0002(9)
C15A 0.0320(12) 0.0280(11) 0.0221(10) 0.0104(9) 0.0017(9) -0.0019(8)
C16A 0.0233(10) 0.0242(10) 0.0196(9) 0.0041(8) 0.0014(8) 0.0010(8)
O1B 0.0251(8) 0.0263(7) 0.0276(8) 0.0035(6) 0.0030(6) -0.0043(6)
O2B 0.0231(8) 0.0327(8) 0.0204(7) 0.0054(6) 0.0029(6) -0.0048(6)
N1B 0.0251(9) 0.0195(8) 0.0227(8) 0.0053(7) 0.0074(7) 0.0029(6)
N2B 0.0222(9) 0.0241(8) 0.0192(8) 0.0095(7) 0.0041(6) 0.0032(6)
C1B 0.0275(11) 0.0304(11) 0.0211(10) 0.0098(9) 0.0046(8) 0.0016(8)
C2B 0.0313(12) 0.0313(11) 0.0255(11) 0.0081(9) 0.0004(9) -0.0009(9)
C3B 0.0437(15) 0.0368(13) 0.0235(11) 0.0119(11) 0.0053(10) -0.0024(9)
C4B 0.0372(14) 0.0394(13) 0.0286(12) 0.0092(11) 0.0128(10) 0.0034(10)
C5B 0.0303(12) 0.0289(11) 0.0296(11) 0.0041(9) 0.0070(9) 0.0031(9)
C6B 0.0311(11) 0.0231(10) 0.0194(9) 0.0102(8) 0.0064(8) 0.0034(8)
C7B 0.0254(12) 0.0266(11) 0.0382(13) -0.0021(9) 0.0107(10) -0.0038(9)
C8B 0.0275(12) 0.0229(10) 0.0341(12) -0.0007(9) 0.0057(9) -0.0047(9)
C9B 0.0226(10) 0.0184(9) 0.0210(9) 0.0071(8) 0.0019(8) 0.0030(7)
C10B 0.0243(10) 0.0228(9) 0.0194(9) 0.0069(8) 0.0019(8) 0.0014(7)
C11B 0.0214(10) 0.0199(9) 0.0197(9) 0.0047(7) -0.0008(7) 0.0024(7)
C12B 0.0239(10) 0.0223(9) 0.0207(9) 0.0061(8) 0.0001(8) -0.0008(7)
C13B 0.0254(11) 0.0345(12) 0.0290(11) 0.0076(9) 0.0045(9) -0.0039(9)
C14B 0.0215(11) 0.0407(13) 0.0360(13) 0.0020(10) -0.0008(9) -0.0102(10)
C15B 0.0282(12) 0.0311(11) 0.0266(11) 0.0041(9) -0.0008(9) -0.0093(9)
C16B 0.0241(10) 0.0214(9) 0.0185(9) 0.0084(8) 0.0001(8) 0.0014(7)
O1C 0.0165(7) 0.0393(8) 0.0175(7) 0.0114(6) 0.0007(5) 0.0052(6)
O2C 0.0157(7) 0.0264(7) 0.0176(6) 0.0064(6) 0.0009(5) 0.0007(5)
N1C 0.0202(8) 0.0228(8) 0.0174(8) 0.0067(7) 0.0020(6) 0.0031(6)
N2C 0.0193(8) 0.0210(8) 0.0199(8) 0.0051(6) 0.0015(6) 0.0024(6)
C1C 0.0256(11) 0.0228(9) 0.0217(10) 0.0061(8) 0.0021(8) 0.0027(8)
C2C 0.0322(12) 0.0306(11) 0.0204(10) 0.0044(9) -0.0014(9) 0.0039(8)
C3C 0.0423(14) 0.0295(11) 0.0196(10) 0.0091(10) 0.0031(9) -0.0029(8)
C4C 0.0437(14) 0.0286(11) 0.0289(11) 0.0163(10) 0.0039(10) -0.0002(9)
C5C 0.0353(12) 0.0278(11) 0.0228(10) 0.0126(9) 0.0016(9) 0.0038(8)
C6C 0.0227(10) 0.0210(9) 0.0169(9) 0.0032(8) 0.0029(7) 0.0011(7)
C7C 0.0232(10) 0.0280(10) 0.0217(9) 0.0104(8) 0.0012(8) 0.0063(8)
C8C 0.0230(10) 0.0276(10) 0.0183(9) 0.0090(8) 0.0004(8) 0.0037(8)
C9C 0.0204(10) 0.0195(9) 0.0167(8) 0.0039(7) 0.0012(7) 0.0040(7)
C10C 0.0163(9) 0.0211(9) 0.0168(8) 0.0031(7) 0.0013(7) 0.0045(7)
C11C 0.0159(9) 0.0220(9) 0.0176(9) 0.0047(7) -0.0006(7) 0.0042(7)
C12C 0.0167(9) 0.0194(8) 0.0158(8) 0.0034(7) -0.0003(7) 0.0036(7)
C13C 0.0175(9) 0.0227(9) 0.0183(9) 0.0055(7) 0.0017(7) 0.0039(7)
C14C 0.0181(10) 0.0259(10) 0.0217(9) 0.0061(8) -0.0029(7) 0.0068(8)
C15C 0.0199(10) 0.0239(9) 0.0159(8) 0.0033(8) -0.0012(7) 0.0041(7)
C16C 0.0152(9) 0.0217(9) 0.0173(9) 0.0037(7) 0.0009(7) 0.0045(7)
O1D 0.0169(7) 0.0365(8) 0.0163(6) 0.0113(6) 0.0010(5) 0.0033(6)
O2D 0.0168(7) 0.0282(7) 0.0159(6) 0.0095(6) -0.0008(5) 0.0003(5)
N1D 0.0192(8) 0.0234(8) 0.0171(8) 0.0048(7) -0.0004(6) 0.0021(6)
N2D 0.0189(8) 0.0212(8) 0.0185(8) 0.0065(6) -0.0015(6) 0.0014(6)
C1D 0.0240(10) 0.0238(10) 0.0221(10) 0.0058(8) 0.0006(8) 0.0008(8)
C2D 0.0335(12) 0.0306(11) 0.0188(9) 0.0116(9) 0.0049(8) 0.0026(8)
C3D 0.0334(12) 0.0318(11) 0.0185(9) 0.0116(9) -0.0038(8) -0.0044(8)
C4D 0.0288(12) 0.0283(11) 0.0270(11) 0.0015(9) -0.0039(9) -0.0023(9)
C5D 0.0267(11) 0.0262(10) 0.0232(10) 0.0033(9) 0.0003(8) 0.0029(8)
C6D 0.0229(10) 0.0220(9) 0.0164(9) 0.0076(8) -0.0018(7) 0.0019(7)
C7D 0.0191(10) 0.0329(11) 0.0202(9) 0.0063(8) 0.0022(8) 0.0041(8)
C8D 0.0228(10) 0.0299(10) 0.0189(9) 0.0067(8) 0.0019(8) 0.0032(8)
C9D 0.0225(10) 0.0202(9) 0.0158(8) 0.0076(7) 0.0003(7) 0.0028(7)
C10D 0.0205(10) 0.0196(9) 0.0160(8) 0.0074(7) -0.0009(7) 0.0012(7)
C11D 0.0181(9) 0.0227(9) 0.0176(9) 0.0071(7) 0.0010(7) 0.0030(7)
C12D 0.0193(9) 0.0196(9) 0.0155(8) 0.0081(7) -0.0004(7) 0.0020(7)
C13D 0.0174(9) 0.0227(9) 0.0178(9) 0.0062(7) 0.0007(7) 0.0023(7)
C14D 0.0194(10) 0.0263(10) 0.0206(9) 0.0075(8) 0.0052(7) 0.0043(8)
C15D 0.0233(10) 0.0235(9) 0.0151(8) 0.0092(8) 0.0026(7) 0.0026(7)
C16D 0.0189(9) 0.0223(9) 0.0165(8) 0.0090(7) 0.0007(7) 0.0028(7)
O3 0.0161(7) 0.0327(8) 0.0292(8) 0.0069(6) 0.0020(6) 0.0104(6)
C17 0.0301(12) 0.0253(11) 0.0423(13) 0.0059(9) -0.0002(10) 0.0032(10)
C18 0.0286(12) 0.0413(14) 0.0541(16) 0.0120(10) 0.0023(11) 0.0261(12)
O4 0.0189(8) 0.0343(8) 0.0309(8) 0.0116(6) 0.0037(6) 0.0104(6)
C19 0.0317(13) 0.0292(12) 0.0580(17) 0.0092(10) 0.0030(12) 0.0033(11)
C20 0.0403(16) 0.0542(17) 0.085(2) 0.0220(14) 0.0269(15) 0.0441(17)

loop_
_atom_type_symbol
_atom_type_description
_atom_type_scat_dispersion_real
_atom_type_scat_dispersion_imag
_atom_type_scat_source
C C 0.0033 0.0016 'International Tables Vol C Tables 4.2.6.8 and 6.1.1.4'
H H 0.0000 0.0000 'International Tables Vol C Tables 4.2.6.8 and 6.1.1.4'
N N 0.0061 0.0033 'International Tables Vol C Tables 4.2.6.8 and 6.1.1.4'
O O 0.0106 0.0060 'International Tables Vol C Tables 4.2.6.8 and 6.1.1.4'
Li Li -0.0003 0.0001 'International Tables Vol C Tables 4.2.6.8 and 6.1.1.4'

loop_
_geom_angle_atom_site_label_1
_geom_angle_atom_site_label_2
_geom_angle_atom_site_label_3
_geom_angle_site_symmetry_1
_geom_angle_site_symmetry_3
_geom_angle
_geom_angle_publ_flag
O1A Li1 O2D . . 114.37(17) ?
O1A Li1 O4 . . 100.80(17) ?
O2D Li1 O4 . . 113.07(19) ?
O1A Li1 O1C . 1_655 109.10(19) ?
O2D Li1 O1C . 1_655 102.01(16) ?
O4 Li1 O1C . 1_655 118.00(17) ?
O2C Li2 O1B . . 112.91(18) ?
O2C Li2 O1D . . 105.03(16) ?
O1B Li2 O1D . . 108.16(19) ?
O2C Li2 O3 . . 112.76(19) ?
O1B Li2 O3 . . 101.30(16) ?
O1D Li2 O3 . . 116.84(18) ?
C16A O2A H1OA . . 110.3(18) ?
C7A N1A N2A . . 111.37(17) ?
C7A N1A C6A . . 128.98(18) ?
N2A N1A C6A . . 119.62(17) ?
C9A N2A N1A . . 104.87(16) ?
C6A C1A C2A . . 119.4(2) ?
C6A C1A H1AA . . 120.3 ?
C2A C1A H1AA . . 120.3 ?
C3A C2A C1A . . 120.7(2) ?
C3A C2A H2AA . . 119.6 ?
C1A C2A H2AA . . 119.6 ?
C2A C3A C4A . . 119.4(2) ?
C2A C3A H3AA . . 120.3 ?
C4A C3A H3AA . . 120.3 ?
C3A C4A C5A . . 120.9(2) ?
C3A C4A H4AA . . 119.5 ?
C5A C4A H4AA . . 119.5 ?
C4A C5A C6A . . 119.0(2) ?
C4A C5A H5AA . . 120.5 ?
C6A C5A H5AA . . 120.5 ?
C1A C6A C5A . . 120.4(2) ?
C1A C6A N1A . . 119.27(19) ?
C5A C6A N1A . . 120.3(2) ?
N1A C7A C8A . . 107.58(19) ?
N1A C7A H7AA . . 126.2 ?
C8A C7A H7AA . . 126.2 ?
C7A C8A C9A . . 104.95(19) ?
C7A C8A H8AA . . 127.5 ?
C9A C8A H8AA . . 127.5 ?
N2A C9A C8A . . 111.22(18) ?
N2A C9A C10A . . 119.82(18) ?
C8A C9A C10A . . 128.95(18) ?
C11A C10A C15A . . 118.78(19) ?
C11A C10A C9A . . 120.57(19) ?
C15A C10A C9A . . 120.65(18) ?
C10A C11A C12A . . 120.12(19) ?
C10A C11A H11A . . 119.9 ?
C12A C11A H11A . . 119.9 ?
C13A C12A C11A . . 120.64(19) ?
C13A C12A C16A . . 121.64(19) ?
C11A C12A C16A . . 117.70(19) ?
C14A C13A C12A . . 119.4(2) ?
C14A C13A H13A . . 120.3 ?
C12A C13A H13A . . 120.3 ?
C15A C14A C13A . . 120.1(2) ?
C15A C14A H14A . . 120.0 ?
C13A C14A H14A . . 120.0 ?
C14A C15A C10A . . 120.93(19) ?
C14A C15A H15A . . 119.5 ?
C10A C15A H15A . . 119.5 ?
O1A C16A O2A . . 123.60(18) ?
O1A C16A C12A . . 122.29(19) ?
O2A C16A C12A . . 114.10(18) ?
C16B O2B H1OB . . 109.8(19) ?
N2B N1B C7B . . 111.66(17) ?
N2B N1B C6B . . 120.00(17) ?
C7B N1B C6B . . 128.33(19) ?
C9B N2B N1B . . 104.95(16) ?
C6B C1B C2B . . 119.8(2) ?
C6B C1B H1BA . . 120.1 ?
C2B C1B H1BA . . 120.1 ?
C3B C2B C1B . . 119.9(2) ?
C3B C2B H2BA . . 120.0 ?
C1B C2B H2BA . . 120.0 ?
C2B C3B C4B . . 120.0(2) ?
C2B C3B H3BA . . 120.0 ?
C4B C3B H3BA . . 120.0 ?
C5B C4B C3B . . 120.5(2) ?
C5B C4B H4BA . . 119.7 ?
C3B C4B H4BA . . 119.7 ?
C4B C5B C6B . . 119.3(2) ?
C4B C5B H5BA . . 120.3 ?
C6B C5B H5BA . . 120.3 ?
C1B C6B C5B . . 120.43(19) ?
C1B C6B N1B . . 119.14(19) ?
C5B C6B N1B . . 120.42(19) ?
N1B C7B C8B . . 107.2(2) ?
N1B C7B H7BA . . 126.4 ?
C8B C7B H7BA . . 126.4 ?
C7B C8B C9B . . 105.23(19) ?
C7B C8B H8BA . . 127.4 ?
C9B C8B H8BA . . 127.4 ?
N2B C9B C8B . . 111.01(18) ?
N2B C9B C10B . . 119.97(18) ?
C8B C9B C10B . . 128.95(18) ?
C15B C10B C11B . . 118.17(19) ?
C15B C10B C9B . . 120.05(18) ?
C11B C10B C9B . . 121.70(19) ?
C12B C11B C10B . . 120.53(19) ?
C12B C11B H11B . . 119.7 ?
C10B C11B H11B . . 119.7 ?
C13B C12B C11B . . 120.52(18) ?
C13B C12B C16B . . 120.77(19) ?
C11B C12B C16B . . 118.61(18) ?
C12B C13B C14B . . 119.3(2) ?
C12B C13B H13B . . 120.3 ?
C14B C13B H13B . . 120.3 ?
C15B C14B C13B . . 120.1(2) ?
C15B C14B H14B . . 119.9 ?
C13B C14B H14B . . 119.9 ?
C14B C15B C10B . . 121.29(19) ?
C14B C15B H15B . . 119.4 ?
C10B C15B H15B . . 119.4 ?
O1B C16B O2B . . 124.17(18) ?
O1B C16B C12B . . 121.93(19) ?
O2B C16B C12B . . 113.89(18) ?
C7C N1C N2C . . 111.96(16) ?
C7C N1C C6C . . 128.46(17) ?
N2C N1C C6C . . 119.58(16) ?
C9C N2C N1C . . 104.77(16) ?
C2C C1C C6C . . 119.3(2) ?
C2C C1C H1CA . . 120.4 ?
C6C C1C H1CA . . 120.4 ?
C1C C2C C3C . . 120.5(2) ?
C1C C2C H2CA . . 119.8 ?
C3C C2C H2CA . . 119.8 ?
C4C C3C C2C . . 119.8(2) ?
C4C C3C H3CA . . 120.1 ?
C2C C3C H3CA . . 120.1 ?
C3C C4C C5C . . 120.3(2) ?
C3C C4C H4CA . . 119.8 ?
C5C C4C H4CA . . 119.8 ?
C6C C5C C4C . . 119.4(2) ?
C6C C5C H5CA . . 120.3 ?
C4C C5C H5CA . . 120.3 ?
C5C C6C C1C . . 120.70(18) ?
C5C C6C N1C . . 120.26(18) ?
C1C C6C N1C . . 119.04(18) ?
N1C C7C C8C . . 107.01(18) ?
N1C C7C H7CA . . 126.5 ?
C8C C7C H7CA . . 126.5 ?
C7C C8C C9C . . 105.17(17) ?
C7C C8C H8CA . . 127.4 ?
C9C C8C H8CA . . 127.4 ?
N2C C9C C8C . . 111.09(17) ?
N2C C9C C10C . . 120.22(17) ?
C8C C9C C10C . . 128.69(17) ?
C15C C10C C11C . . 118.81(18) ?
C15C C10C C9C . . 120.20(17) ?
C11C C10C C9C . . 120.99(17) ?
C12C C11C C10C . . 120.83(18) ?
C12C C11C H11C . . 119.6 ?
C10C C11C H11C . . 119.6 ?
C11C C12C C13C . . 119.60(17) ?
C11C C12C C16C . . 120.53(17) ?
C13C C12C C16C . . 119.87(17) ?
C14C C13C C12C . . 119.65(18) ?
C14C C13C H13C . . 120.2 ?
C12C C13C H13C . . 120.2 ?
C15C C14C C13C . . 120.75(18) ?
C15C C14C H14C . . 119.6 ?
C13C C14C H14C . . 119.6 ?
C14C C15C C10C . . 120.37(18) ?
C14C C15C H15C . . 119.8 ?
C10C C15C H15C . . 119.8 ?
O1C C16C O2C . . 123.21(17) ?
O1C C16C C12C . . 119.02(17) ?
O2C C16C C12C . . 117.76(16) ?
C7D N1D N2D . . 111.97(15) ?
C7D N1D C6D . . 128.50(17) ?
N2D N1D C6D . . 119.53(16) ?
C9D N2D N1D . . 104.39(16) ?
C6D C1D C2D . . 119.0(2) ?
C6D C1D H1DA . . 120.5 ?
C2D C1D H1DA . . 120.5 ?
C3D C2D C1D . . 120.8(2) ?
C3D C2D H2DA . . 119.6 ?
C1D C2D H2DA . . 119.6 ?
C4D C3D C2D . . 119.66(19) ?
C4D C3D H3DA . . 120.2 ?
C2D C3D H3DA . . 120.2 ?
C3D C4D C5D . . 120.5(2) ?
C3D C4D H4DA . . 119.7 ?
C5D C4D H4DA . . 119.7 ?
C6D C5D C4D . . 119.0(2) ?
C6D C5D H5DA . . 120.5 ?
C4D C5D H5DA . . 120.5 ?
C1D C6D C5D . . 121.04(18) ?
C1D C6D N1D . . 119.29(18) ?
C5D C6D N1D . . 119.67(19) ?
N1D C7D C8D . . 107.07(18) ?
N1D C7D H7DA . . 126.5 ?
C8D C7D H7DA . . 126.5 ?
C7D C8D C9D . . 105.26(18) ?
C7D C8D H8DA . . 127.4 ?
C9D C8D H8DA . . 127.4 ?
N2D C9D C8D . . 111.31(17) ?
N2D C9D C10D . . 119.98(18) ?
C8D C9D C10D . . 128.71(17) ?
C15D C10D C11D . . 118.67(17) ?
C15D C10D C9D . . 120.79(17) ?
C11D C10D C9D . . 120.54(18) ?
C12D C11D C10D . . 120.91(18) ?
C12D C11D H11D . . 119.5 ?
C10D C11D H11D . . 119.5 ?
C13D C12D C11D . . 119.53(17) ?
C13D C12D C16D . . 120.82(17) ?
C11D C12D C16D . . 119.63(17) ?
C12D C13D C14D . . 120.13(18) ?
C12D C13D H13D . . 119.9 ?
C14D C13D H13D . . 119.9 ?
C15D C14D C13D . . 120.21(19) ?
C15D C14D H14D . . 119.9 ?
C13D C14D H14D . . 119.9 ?
C14D C15D C10D . . 120.55(18) ?
C14D C15D H15D . . 119.7 ?
C10D C15D H15D . . 119.7 ?
O1D C16D O2D . . 123.56(17) ?
O1D C16D C12D . . 119.06(17) ?
O2D C16D C12D . . 117.38(17) ?
C17 O3 H1O3 . . 105(2) ?
Li2 O3 H1O3 . . 123(2) ?
O3 C17 C18 . . 111.84(19) ?
O3 C17 H17A . . 109.2 ?
C18 C17 H17A . . 109.2 ?
O3 C17 H17B . . 109.2 ?
C18 C17 H17B . . 109.2 ?
H17A C17 H17B . . 107.9 ?
C17 C18 H18A . . 109.5 ?
C17 C18 H18B . . 109.5 ?
H18A C18 H18B . . 109.5 ?
C17 C18 H18C . . 109.5 ?
H18A C18 H18C . . 109.5 ?
H18B C18 H18C . . 109.5 ?
C19 O4 H1O4 . . 106.9(19) ?
Li1 O4 H1O4 . . 118.8(19) ?
O4 C19 C20 . . 111.6(2) ?
O4 C19 H19A . . 109.3 ?
C20 C19 H19A . . 109.3 ?
O4 C19 H19B . . 109.3 ?
C20 C19 H19B . . 109.3 ?
H19A C19 H19B . . 108.0 ?
C19 C20 H20A . . 109.5 ?
C19 C20 H20B . . 109.5 ?
H20A C20 H20B . . 109.5 ?
C19 C20 H20C . . 109.5 ?
H20A C20 H20C . . 109.5 ?
H20B C20 H20C . . 109.5 ?

loop_
_geom_bond_atom_site_label_1
_geom_bond_atom_site_label_2
_geom_bond_site_symmetry_2
_geom_bond_distance
_geom_bond_publ_flag
Li1 O1A . 1.912(4) y
Li1 O2D . 1.931(4) y
Li1 O4 . 1.953(4) y
Li1 O1C 1_655 1.954(4) y
Li2 O2C . 1.912(4) y
Li2 O1B . 1.931(4) y
Li2 O1D . 1.940(4) y
Li2 O3 . 1.960(4) y
O1A C16A . 1.218(3) ?
O2A C16A . 1.317(3) ?
O2A H1OA . 0.91(3) ?
N1A C7A . 1.360(3) ?
N1A N2A . 1.363(2) ?
N1A C6A . 1.423(3) ?
N2A C9A . 1.335(2) ?
C1A C6A . 1.385(3) ?
C1A C2A . 1.390(3) ?
C1A H1AA . 0.9300 ?
C2A C3A . 1.375(4) ?
C2A H2AA . 0.9300 ?
C3A C4A . 1.383(4) ?
C3A H3AA . 0.9300 ?
C4A C5A . 1.389(3) ?
C4A H4AA . 0.9300 ?
C5A C6A . 1.389(3) ?
C5A H5AA . 0.9300 ?
C7A C8A . 1.362(3) ?
C7A H7AA . 0.9300 ?
C8A C9A . 1.413(3) ?
C8A H8AA . 0.9300 ?
C9A C10A . 1.468(3) ?
C10A C11A . 1.395(3) ?
C10A C15A . 1.400(3) ?
C11A C12A . 1.395(3) ?
C11A H11A . 0.9300 ?
C12A C13A . 1.391(3) ?
C12A C16A . 1.492(3) ?
C13A C14A . 1.389(3) ?
C13A H13A . 0.9300 ?
C14A C15A . 1.388(3) ?
C14A H14A . 0.9300 ?
C15A H15A . 0.9300 ?
O1B C16B . 1.220(3) ?
O2B C16B . 1.312(2) ?
O2B H1OB . 0.92(3) ?
N1B N2B . 1.356(2) ?
N1B C7B . 1.357(3) ?
N1B C6B . 1.424(2) ?
N2B C9B . 1.338(2) ?
C1B C6B . 1.388(3) ?
C1B C2B . 1.393(3) ?
C1B H1BA . 0.9300 ?
C2B C3B . 1.382(3) ?
C2B H2BA . 0.9300 ?
C3B C4B . 1.390(4) ?
C3B H3BA . 0.9300 ?
C4B C5B . 1.387(3) ?
C4B H4BA . 0.9300 ?
C5B C6B . 1.389(3) ?
C5B H5BA . 0.9300 ?
C7B C8B . 1.366(3) ?
C7B H7BA . 0.9300 ?
C8B C9B . 1.405(3) ?
C8B H8BA . 0.9300 ?
C9B C10B . 1.463(3) ?
C10B C15B . 1.396(3) ?
C10B C11B . 1.398(3) ?
C11B C12B . 1.390(3) ?
C11B H11B . 0.9300 ?
C12B C13B . 1.387(3) ?
C12B C16B . 1.488(3) ?
C13B C14B . 1.390(3) ?
C13B H13B . 0.9300 ?
C14B C15B . 1.381(3) ?
C14B H14B . 0.9300 ?
C15B H15B . 0.9300 ?
O1C C16C . 1.257(2) ?
O1C Li1 1_455 1.954(4) ?
O2C C16C . 1.272(2) ?
N1C C7C . 1.359(3) ?
N1C N2C . 1.361(2) ?
N1C C6C . 1.427(2) ?
N2C C9C . 1.337(2) ?
C1C C2C . 1.387(3) ?
C1C C6C . 1.388(3) ?
C1C H1CA . 0.9300 ?
C2C C3C . 1.387(3) ?
C2C H2CA . 0.9300 ?
C3C C4C . 1.382(3) ?
C3C H3CA . 0.9300 ?
C4C C5C . 1.391(3) ?
C4C H4CA . 0.9300 ?
C5C C6C . 1.387(3) ?
C5C H5CA . 0.9300 ?
C7C C8C . 1.368(3) ?
C7C H7CA . 0.9300 ?
C8C C9C . 1.414(3) ?
C8C H8CA . 0.9300 ?
C9C C10C . 1.469(3) ?
C10C C15C . 1.398(3) ?
C10C C11C . 1.399(3) ?
C11C C12C . 1.394(3) ?
C11C H11C . 0.9300 ?
C12C C13C . 1.398(3) ?
C12C C16C . 1.506(3) ?
C13C C14C . 1.388(3) ?
C13C H13C . 0.9300 ?
C14C C15C . 1.385(3) ?
C14C H14C . 0.9300 ?
C15C H15C . 0.9300 ?
O1D C16D . 1.251(2) ?
O2D C16D . 1.275(2) ?
N1D C7D . 1.359(3) ?
N1D N2D . 1.363(2) ?
N1D C6D . 1.425(2) ?
N2D C9D . 1.342(2) ?
C1D C6D . 1.384(3) ?
C1D C2D . 1.392(3) ?
C1D H1DA . 0.9300 ?
C2D C3D . 1.384(3) ?
C2D H2DA . 0.9300 ?
C3D C4D . 1.383(3) ?
C3D H3DA . 0.9300 ?
C4D C5D . 1.394(3) ?
C4D H4DA . 0.9300 ?
C5D C6D . 1.391(3) ?
C5D H5DA . 0.9300 ?
C7D C8D . 1.367(3) ?
C7D H7DA . 0.9300 ?
C8D C9D . 1.408(3) ?
C8D H8DA . 0.9300 ?
C9D C10D . 1.475(3) ?
C10D C15D . 1.397(3) ?
C10D C11D . 1.397(3) ?
C11D C12D . 1.397(3) ?
C11D H11D . 0.9300 ?
C12D C13D . 1.388(3) ?
C12D C16D . 1.506(3) ?
C13D C14D . 1.389(3) ?
C13D H13D . 0.9300 ?
C14D C15D . 1.389(3) ?
C14D H14D . 0.9300 ?
C15D H15D . 0.9300 ?
O3 C17 . 1.426(3) ?
O3 H1O3 . 0.85(3) ?
C17 C18 . 1.511(3) ?
C17 H17A . 0.9700 ?
C17 H17B . 0.9700 ?
C18 H18A . 0.9600 ?
C18 H18B . 0.9600 ?
C18 H18C . 0.9600 ?
O4 C19 . 1.434(3) ?
O4 H1O4 . 0.85(3) ?
C19 C20 . 1.510(4) ?
C19 H19A . 0.9700 ?
C19 H19B . 0.9700 ?
C20 H20A . 0.9600 ?
C20 H20B . 0.9600 ?
C20 H20C . 0.9600 ?

loop_
_geom_hbond_atom_site_label_D
_geom_hbond_atom_site_label_H
_geom_hbond_atom_site_label_A
_geom_hbond_site_symmetry_A
_geom_hbond_distance_DH
_geom_hbond_distance_HA
_geom_hbond_distance_DA
_geom_hbond_angle_DHA
O2A H1OA O2C 1_655 0.91(3) 1.70(3) 2.594(2) 167(3)
O2B H1OB O2D . 0.92(3) 1.68(3) 2.584(2) 165(3)
O3 H1O3 O1C 1_655 0.85(3) 1.92(3) 2.761(2) 171(3)
O4 H1O4 O1D 1_655 0.85(3) 1.94(3) 2.780(2) 170(2)
C7A H7AA N2D . 0.93 2.58 3.306(3) 136
C5C H5CA N2B 1_455 0.93 2.60 3.501(3) 163

loop_
_geom_torsion_atom_site_label_1
_geom_torsion_atom_site_label_2
_geom_torsion_atom_site_label_3
_geom_torsion_atom_site_label_4
_geom_torsion_site_symmetry_1
_geom_torsion_site_symmetry_2
_geom_torsion_site_symmetry_3
_geom_torsion_site_symmetry_4
_geom_torsion
_geom_torsion_publ_flag
O2D Li1 O1A C16A . . . . -174.1(2) ?
O4 Li1 O1A C16A . . . . 64.3(3) ?
O1C Li1 O1A C16A 1_655 . . . -60.6(3) ?
C16C Li1 O1A C16A 1_655 . . . -36.5(3) ?
C7A N1A N2A C9A . . . . 0.4(2) ?
C6A N1A N2A C9A . . . . 178.84(18) ?
C6A C1A C2A C3A . . . . -0.4(4) ?
C1A C2A C3A C4A . . . . -0.8(4) ?
C2A C3A C4A C5A . . . . 1.3(4) ?
C3A C4A C5A C6A . . . . -0.7(4) ?
C2A C1A C6A C5A . . . . 0.9(4) ?
C2A C1A C6A N1A . . . . -178.3(2) ?
C4A C5A C6A C1A . . . . -0.4(4) ?
C4A C5A C6A N1A . . . . 178.8(2) ?
C7A N1A C6A C1A . . . . -170.6(2) ?
N2A N1A C6A C1A . . . . 11.3(3) ?
C7A N1A C6A C5A . . . . 10.1(4) ?
N2A N1A C6A C5A . . . . -168.0(2) ?
N2A N1A C7A C8A . . . . -0.4(3) ?
C6A N1A C7A C8A . . . . -178.7(2) ?
N1A C7A C8A C9A . . . . 0.3(3) ?
N1A N2A C9A C8A . . . . -0.2(2) ?
N1A N2A C9A C10A . . . . -179.50(18) ?
C7A C8A C9A N2A . . . . 0.0(3) ?
C7A C8A C9A C10A . . . . 179.2(2) ?
N2A C9A C10A C11A . . . . 168.5(2) ?
C8A C9A C10A C11A . . . . -10.6(4) ?
N2A C9A C10A C15A . . . . -11.2(3) ?
C8A C9A C10A C15A . . . . 169.7(2) ?
C15A C10A C11A C12A . . . . 1.1(3) ?
C9A C10A C11A C12A . . . . -178.6(2) ?
C10A C11A C12A C13A . . . . -0.9(3) ?
C10A C11A C12A C16A . . . . 177.42(19) ?
C11A C12A C13A C14A . . . . 0.3(4) ?
C16A C12A C13A C14A . . . . -177.9(2) ?
C12A C13A C14A C15A . . . . 0.0(4) ?
C13A C14A C15A C10A . . . . 0.2(4) ?
C11A C10A C15A C14A . . . . -0.8(3) ?
C9A C10A C15A C14A . . . . 178.9(2) ?
Li1 O1A C16A O2A . . . . 14.2(4) ?
Li1 O1A C16A C12A . . . . -165.4(2) ?
C13A C12A C16A O1A . . . . -176.8(2) ?
C11A C12A C16A O1A . . . . 4.9(3) ?
C13A C12A C16A O2A . . . . 3.6(3) ?
C11A C12A C16A O2A . . . . -174.68(19) ?
O2C Li2 O1B C16B . . . . 165.81(19) ?
O1D Li2 O1B C16B . . . . -78.4(3) ?
O3 Li2 O1B C16B . . . . 45.0(3) ?
C16D Li2 O1B C16B . . . . -55.5(2) ?
C7B N1B N2B C9B . . . . 0.3(2) ?
C6B N1B N2B C9B . . . . 179.24(18) ?
C6B C1B C2B C3B . . . . -0.8(4) ?
C1B C2B C3B C4B . . . . -0.1(4) ?
C2B C3B C4B C5B . . . . 0.9(4) ?
C3B C4B C5B C6B . . . . -0.7(4) ?
C2B C1B C6B C5B . . . . 1.0(3) ?
C2B C1B C6B N1B . . . . -179.9(2) ?
C4B C5B C6B C1B . . . . -0.2(4) ?
C4B C5B C6B N1B . . . . -179.4(2) ?
N2B N1B C6B C1B . . . . 1.4(3) ?
C7B N1B C6B C1B . . . . -179.8(2) ?
N2B N1B C6B C5B . . . . -179.4(2) ?
C7B N1B C6B C5B . . . . -0.7(3) ?
N2B N1B C7B C8B . . . . -0.3(3) ?
C6B N1B C7B C8B . . . . -179.1(2) ?
N1B C7B C8B C9B . . . . 0.1(3) ?
N1B N2B C9B C8B . . . . -0.2(2) ?
N1B N2B C9B C10B . . . . -177.43(18) ?
C7B C8B C9B N2B . . . . 0.1(3) ?
C7B C8B C9B C10B . . . . 177.0(2) ?
N2B C9B C10B C15B . . . . 5.5(3) ?
C8B C9B C10B C15B . . . . -171.1(2) ?
N2B C9B C10B C11B . . . . -177.91(19) ?
C8B C9B C10B C11B . . . . 5.4(3) ?
C15B C10B C11B C12B . . . . -1.1(3) ?
C9B C10B C11B C12B . . . . -177.69(19) ?
C10B C11B C12B C13B . . . . 0.7(3) ?
C10B C11B C12B C16B . . . . 177.13(19) ?
C11B C12B C13B C14B . . . . -0.3(4) ?
C16B C12B C13B C14B . . . . -176.6(2) ?
C12B C13B C14B C15B . . . . 0.1(4) ?
C13B C14B C15B C10B . . . . -0.5(4) ?
C11B C10B C15B C14B . . . . 1.0(4) ?
C9B C10B C15B C14B . . . . 177.6(2) ?
Li2 O1B C16B O2B . . . . 31.3(3) ?
Li2 O1B C16B C12B . . . . -147.2(2) ?
C13B C12B C16B O1B . . . . 171.3(2) ?
C11B C12B C16B O1B . . . . -5.1(3) ?
C13B C12B C16B O2B . . . . -7.4(3) ?
C11B C12B C16B O2B . . . . 176.24(19) ?
O1B Li2 O2C C16C . . . . -2.6(3) ?
O1D Li2 O2C C16C . . . . -120.3(2) ?
O3 Li2 O2C C16C . . . . 111.5(2) ?
C16D Li2 O2C C16C . . . . -128.9(2) ?
C7C N1C N2C C9C . . . . 0.3(2) ?
C6C N1C N2C C9C . . . . -178.58(17) ?
C6C C1C C2C C3C . . . . 1.2(3) ?
C1C C2C C3C C4C . . . . -1.5(4) ?
C2C C3C C4C C5C . . . . 0.2(4) ?
C3C C4C C5C C6C . . . . 1.3(4) ?
C4C C5C C6C C1C . . . . -1.5(3) ?
C4C C5C C6C N1C . . . . 178.3(2) ?
C2C C1C C6C C5C . . . . 0.3(3) ?
C2C C1C C6C N1C . . . . -179.53(19) ?
C7C N1C C6C C5C . . . . -28.2(3) ?
N2C N1C C6C C5C . . . . 150.5(2) ?
C7C N1C C6C C1C . . . . 151.6(2) ?
N2C N1C C6C C1C . . . . -29.7(3) ?
N2C N1C C7C C8C . . . . -0.1(2) ?
C6C N1C C7C C8C . . . . 178.71(19) ?
N1C C7C C8C C9C . . . . -0.2(2) ?
N1C N2C C9C C8C . . . . -0.4(2) ?
N1C N2C C9C C10C . . . . 179.91(17) ?
C7C C8C C9C N2C . . . . 0.4(2) ?
C7C C8C C9C C10C . . . . -180.0(2) ?
N2C C9C C10C C15C . . . . 14.1(3) ?
C8C C9C C10C C15C . . . . -165.4(2) ?
N2C C9C C10C C11C . . . . -166.31(19) ?
C8C C9C C10C C11C . . . . 14.1(3) ?
C15C C10C C11C C12C . . . . 0.2(3) ?
C9C C10C C11C C12C . . . . -179.32(18) ?
C10C C11C C12C C13C . . . . -0.7(3) ?
C10C C11C C12C C16C . . . . 178.23(18) ?
C11C C12C C13C C14C . . . . 0.7(3) ?
C16C C12C C13C C14C . . . . -178.26(18) ?
C12C C13C C14C C15C . . . . -0.2(3) ?
C13C C14C C15C C10C . . . . -0.2(3) ?
C11C C10C C15C C14C . . . . 0.2(3) ?
C9C C10C C15C C14C . . . . 179.79(18) ?
Li1 O1C C16C O2C 1_455 . . . -21.6(3) ?
Li1 O1C C16C C12C 1_455 . . . 159.17(18) ?
Li2 O2C C16C O1C . . . . 121.9(2) ?
Li2 O2C C16C C12C . . . . -58.9(3) ?
Li2 O2C C16C Li1 . . . 1_455 108.4(2) ?
C11C C12C C16C O1C . . . . -6.9(3) ?
C13C C12C C16C O1C . . . . 172.00(19) ?
C11C C12C C16C O2C . . . . 173.83(18) ?
C13C C12C C16C O2C . . . . -7.3(3) ?
C11C C12C C16C Li1 . . . 1_455 22.7(4) ?
C13C C12C C16C Li1 . . . 1_455 -158.4(3) ?
O2C Li2 O1D C16D . . . . -162.18(17) ?
O1B Li2 O1D C16D . . . . 77.0(2) ?
O3 Li2 O1D C16D . . . . -36.4(3) ?
O1A Li1 O2D C16D . . . . -1.3(3) ?
O4 Li1 O2D C16D . . . . 113.3(2) ?
O1C Li1 O2D C16D 1_655 . . . -118.9(2) ?
C16C Li1 O2D C16D 1_655 . . . -128.7(2) ?
C7D N1D N2D C9D . . . . 0.4(2) ?
C6D N1D N2D C9D . . . . -179.65(17) ?
C6D C1D C2D C3D . . . . 0.5(3) ?
C1D C2D C3D C4D . . . . -0.8(3) ?
C2D C3D C4D C5D . . . . -0.2(4) ?
C3D C4D C5D C6D . . . . 1.3(3) ?
C2D C1D C6D C5D . . . . 0.6(3) ?
C2D C1D C6D N1D . . . . -178.75(19) ?
C4D C5D C6D C1D . . . . -1.5(3) ?
C4D C5D C6D N1D . . . . 177.85(19) ?
C7D N1D C6D C1D . . . . 151.3(2) ?
N2D N1D C6D C1D . . . . -28.6(3) ?
C7D N1D C6D C5D . . . . -28.1(3) ?
N2D N1D C6D C5D . . . . 152.06(19) ?
N2D N1D C7D C8D . . . . -0.1(2) ?
C6D N1D C7D C8D . . . . -179.99(19) ?
N1D C7D C8D C9D . . . . -0.3(2) ?
N1D N2D C9D C8D . . . . -0.6(2) ?
N1D N2D C9D C10D . . . . 180.00(17) ?
C7D C8D C9D N2D . . . . 0.6(2) ?
C7D C8D C9D C10D . . . . 179.9(2) ?
N2D C9D C10D C15D . . . . 11.7(3) ?
C8D C9D C10D C15D . . . . -167.5(2) ?
N2D C9D C10D C11D . . . . -168.53(18) ?
C8D C9D C10D C11D . . . . 12.2(3) ?
C15D C10D C11D C12D . . . . -0.2(3) ?
C9D C10D C11D C12D . . . . -179.91(18) ?
C10D C11D C12D C13D . . . . -0.6(3) ?
C10D C11D C12D C16D . . . . 177.67(18) ?
C11D C12D C13D C14D . . . . 0.6(3) ?
C16D C12D C13D C14D . . . . -177.66(18) ?
C12D C13D C14D C15D . . . . 0.2(3) ?
C13D C14D C15D C10D . . . . -1.0(3) ?
C11D C10D C15D C14D . . . . 1.0(3) ?
C9D C10D C15D C14D . . . . -179.27(18) ?
Li2 O1D C16D O2D . . . . -17.1(3) ?
Li2 O1D C16D C12D . . . . 163.43(18) ?
Li1 O2D C16D O1D . . . . 121.8(2) ?
Li1 O2D C16D C12D . . . . -58.7(3) ?
Li1 O2D C16D Li2 . . . . 111.5(2) ?
C13D C12D C16D O1D . . . . 171.96(18) ?
C11D C12D C16D O1D . . . . -6.3(3) ?
C13D C12D C16D O2D . . . . -7.5(3) ?
C11D C12D C16D O2D . . . . 174.21(18) ?
C13D C12D C16D Li2 . . . . -165.2(3) ?
C11D C12D C16D Li2 . . . . 16.6(4) ?
O2C Li2 C16D O1D . . . . 21.7(2) ?
O1B Li2 C16D O1D . . . . -109.0(2) ?
O3 Li2 C16D O1D . . . . 147.7(2) ?
O2C Li2 C16D O2D . . . . -172.6(2) ?
O1B Li2 C16D O2D . . . . 56.79(17) ?
O1D Li2 C16D O2D . . . . 165.8(2) ?
O3 Li2 C16D O2D . . . . -46.51(16) ?
O2C Li2 C16D C12D . . . . -12.3(5) ?
O1B Li2 C16D C12D . . . . -143.0(3) ?
O1D Li2 C16D C12D . . . . -34.0(4) ?
O3 Li2 C16D C12D . . . . 113.7(3) ?
O2C Li2 O3 C17 . . . . 27.5(3) ?
O1B Li2 O3 C17 . . . . 148.46(19) ?
O1D Li2 O3 C17 . . . . -94.3(3) ?
C16D Li2 O3 C17 . . . . -107.9(2) ?
Li2 O3 C17 C18 . . . . -133.1(2) ?
O1A Li1 O4 C19 . . . . 150.1(2) ?
O2D Li1 O4 C19 . . . . 27.6(3) ?
O1C Li1 O4 C19 1_655 . . . -91.3(3) ?
C16C Li1 O4 C19 1_655 . . . -104.9(2) ?
Li1 O4 C19 C20 . . . . -133.6(2) ?
